data_4088518
loop_
_publ_author_name
'Doherty, Simon'
'Knight, Julian G.'
'Perry, Daniel O.'
'Ward, Nicholas A. B.'
'Bittner, Dror M.'
'McFarlane, William'
'Wills, Corinne'
'Probert, Michael R.'

_publ_section_title
;
 Triaryl-Like MONO-, BIS-, and TRISKITPHOS Phosphines: Synthesis, Solution
 NMR Studies, and a Comparison in Gold-Catalyzed Carbon--Heteroatom Bond
 Forming 5-exo-dig and 6-endo-dig Cyclizations
;
_journal_issue 9
_journal_name_full Organometallics
_journal_page_first 1265
_journal_paper_doi 10.1021/acs.organomet.6b00146
_journal_volume 35
_journal_year 2016
_chemical_formula_moiety 'C50 H35 Au Cl P, C H Cl3'
_chemical_formula_sum 'C51 H36 Au Cl4 P'
_chemical_formula_weight 1018.53
_space_group_crystal_system monoclinic
_space_group_IT_number 14
_space_group_name_Hall '-P 2yn'
_space_group_name_H-M_alt 'P 1 21/n 1'
_atom_sites_solution_hydrogens geom
_audit_creation_date 2015-07-16
_audit_creation_method
;
Olex2 1.2
(compiled 2015.01.26 svn.r3151 for OlexSys, GUI svn.r4998)
;
_cell_angle_alpha 90
_cell_angle_beta 105.083(2)
_cell_angle_gamma 90
_cell_formula_units_Z 4
_cell_length_a 13.6875(3)
_cell_length_b 18.8693(3)
_cell_length_c 17.1115(4)
_cell_measurement_reflns_used 15172
_cell_measurement_temperature 150.0
_cell_measurement_theta_max 28.5354
_cell_measurement_theta_min 3.0014
_cell_volume 4267.20(16)
_computing_cell_refinement
;
CrysAlisPro, Oxford Diffraction Ltd.,
Version 1.171.33.66 (release 28-04-2010 CrysAlis171 .NET)
(compiled Apr 28 2010,14:27:37)
;
_computing_data_collection
;
CrysAlisPro, Oxford Diffraction Ltd.,
Version 1.171.33.66 (release 28-04-2010 CrysAlis171 .NET)
(compiled Apr 28 2010,14:27:37)
;
_computing_data_reduction
;
CrysAlisPro, Oxford Diffraction Ltd.,
Version 1.171.33.66 (release 28-04-2010 CrysAlis171 .NET)
(compiled Apr 28 2010,14:27:37)
;
_computing_molecular_graphics 'Olex2 (Dolomanov et al., 2009)'
_computing_publication_material 'Olex2 (Dolomanov et al., 2009)'
_computing_structure_refinement 'XL (Sheldrick, 2008)'
_diffrn_ambient_temperature 150.0
_diffrn_detector_area_resol_mean 10.3968
_diffrn_measured_fraction_theta_full 0.982
_diffrn_measured_fraction_theta_max 0.842
_diffrn_measurement_details
;
#__ type_ start__ end____ width___ exp.time_
  1 omega  -64.00   28.00   1.0000    5.0000
omega____ theta____ kappa____ phi______ frames
    -        9.8257  -38.0000 -150.0000 92

#__ type_ start__ end____ width___ exp.time_
  2 omega  -19.00   28.00   1.0000    5.0000
omega____ theta____ kappa____ phi______ frames
    -        9.8257  -38.0000   60.0000 47

#__ type_ start__ end____ width___ exp.time_
  3 omega   18.00   43.00   1.0000    5.0000
omega____ theta____ kappa____ phi______ frames
    -        9.8257   77.0000   90.0000 25

#__ type_ start__ end____ width___ exp.time_
  4 omega  -11.00   71.00   1.0000    5.0000
omega____ theta____ kappa____ phi______ frames
    -        9.8257   38.0000   30.0000 82
;
_diffrn_measurement_device_type 'Xcalibur, Atlas, Gemini ultra'
_diffrn_measurement_method '\w scans'
_diffrn_orient_matrix_UB_11 0.0501216000
_diffrn_orient_matrix_UB_12 0.0102103000
_diffrn_orient_matrix_UB_13 0.0201104000
_diffrn_orient_matrix_UB_21 -0.0064780000
_diffrn_orient_matrix_UB_22 0.0319436000
_diffrn_orient_matrix_UB_23 -0.0225850000
_diffrn_orient_matrix_UB_31 -0.0181005000
_diffrn_orient_matrix_UB_32 0.0169522000
_diffrn_orient_matrix_UB_33 0.0304971000
_diffrn_radiation_monochromator graphite
_diffrn_radiation_type MoK\a
_diffrn_radiation_wavelength 0.71073
_diffrn_reflns_av_R_equivalents 0.0302
_diffrn_reflns_av_unetI/netI 0.0349
_diffrn_reflns_Laue_measured_fraction_full 0.982
_diffrn_reflns_Laue_measured_fraction_max 0.842
_diffrn_reflns_limit_h_max 14
_diffrn_reflns_limit_h_min -18
_diffrn_reflns_limit_k_max 23
_diffrn_reflns_limit_k_min -24
_diffrn_reflns_limit_l_max 21
_diffrn_reflns_limit_l_min -22
_diffrn_reflns_number 26772
_diffrn_reflns_point_group_measured_fraction_full 0.982
_diffrn_reflns_point_group_measured_fraction_max 0.842
_diffrn_reflns_theta_full 26.000
_diffrn_reflns_theta_max 28.598
_diffrn_reflns_theta_min 3.090
_diffrn_source 'Enhance (Mo) X-ray Source'
_diffrn_standards_number 0
_exptl_absorpt_coefficient_mu 3.771
_exptl_absorpt_correction_T_max 1.00000
_exptl_absorpt_correction_T_min 0.69257
_exptl_absorpt_correction_type multi-scan
_exptl_absorpt_process_details
;
CrysAlisPro, Oxford Diffraction Ltd.,
Version 1.171.33.66 (release 28-04-2010 CrysAlis171 .NET)
(compiled Apr 28 2010,14:27:37)
Empirical absorption correction using spherical harmonics,
 implemented in SCALE3 ABSPACK scaling algorithm.
;
_exptl_crystal_colour 'clear light colourless'
_exptl_crystal_colour_lustre clear
_exptl_crystal_colour_modifier light
_exptl_crystal_colour_primary colourless
_exptl_crystal_density_diffrn 1.585
_exptl_crystal_description block
_exptl_crystal_F_000 2016
_exptl_crystal_size_max 0.42
_exptl_crystal_size_mid 0.4
_exptl_crystal_size_min 0.4
_refine_diff_density_max 1.361
_refine_diff_density_min -1.318
_refine_diff_density_rms 0.111
_refine_ls_extinction_method none
_refine_ls_goodness_of_fit_ref 1.037
_refine_ls_hydrogen_treatment constr
_refine_ls_matrix_type full
_refine_ls_number_parameters 527
_refine_ls_number_reflns 9187
_refine_ls_number_restraints 42
_refine_ls_restrained_S_all 1.035
_refine_ls_R_factor_all 0.0414
_refine_ls_R_factor_gt 0.0315
_refine_ls_shift/su_max 0.002
_refine_ls_shift/su_mean 0.000
_refine_ls_structure_factor_coef Fsqd
_refine_ls_weighting_details 'w=1/[\s^2^(Fo^2^)+(0.0347P)^2^+10.4584P] where P=(Fo^2^+2Fc^2^)/3'
_refine_ls_weighting_scheme calc
_refine_ls_wR_factor_gt 0.0752
_refine_ls_wR_factor_ref 0.0812
_reflns_Friedel_coverage 0.000
_reflns_number_gt 7829
_reflns_number_total 9187
_reflns_threshold_expression 'I > 2\s(I)'
_cod_data_source_file om6b00146_si_002.cif
_cod_data_source_block sd299
_cod_original_cell_volume 4267.16(15)
_cod_database_code 4088518
_shelxl_version_number 2014/6
_chemical_oxdiff_formula 'C50 H35 Au Cl P'
_shelx_space_group_comment
;
The symmetry employed for this shelxl refinement is uniquely defined
by the following loop, which should always be used as a source of
symmetry information in preference to the above space-group names.
They are only intended as comments.
;
_shelx_estimated_absorpt_t_max 0.314
_shelx_estimated_absorpt_t_min 0.300
_reflns_odcompleteness_completeness 99.77
_reflns_odcompleteness_iscentric 1
_reflns_odcompleteness_theta 24.97
_olex2_refinement_description
;
1. Fixed Uiso
 At 1.2 times of:
  All C(H) groups
2. Restrained distances
 Cl2P-C1P \\sim Cl1S-C1S \\sim Cl1P-C1P \\sim Cl2S-C1S \\sim Cl3S-C1S \\sim
Cl3P-C1P
 with sigma of 0.02
 Cl1P-Cl2P \\sim Cl1S-Cl2S \\sim Cl1P-Cl3P \\sim Cl1S-Cl3S \\sim Cl3S-Cl2S
\\sim Cl3P-Cl2P
 with sigma of 0.02
3. Uiso/Uaniso restraints and constraints
Cl1P \\sim Cl1S \\sim Cl2P \\sim Cl2S \\sim Cl3P \\sim Cl3S: within 1.7A with
sigma of 0.04 and sigma for terminal atoms of 0.08
Uanis(Cl3S) = Uanis(Cl3P)
Uanis(C1S) = Uanis(C1P)
Uanis(Cl1S) = Uanis(Cl1P)
Uanis(Cl2S) = Uanis(Cl2P)
4. Others
 Sof(Cl1P)=Sof(Cl2P)=Sof(Cl3P)=Sof(C1P)=Sof(H1P)=1-FVAR(1)
 Sof(Cl1S)=Sof(Cl2S)=Sof(Cl3S)=Sof(C1S)=Sof(H1S)=FVAR(1)
5.a Ternary CH refined with riding coordinates:
 C1P(H1P), C1S(H1S), C2(H2), C9(H9), C24(H24), C31(H31)
5.b Aromatic/amide H refined with riding coordinates:
 C4(H4), C5(H5), C6(H6), C7(H7), C11(H11), C12(H12), C13(H13), C14(H14),
 C18(H18), C19(H19), C20(H20), C21(H21), C22(H22), C26(H26), C27(H27), C28(H28),
  C29(H29), C33(H33), C34(H34), C35(H35), C36(H36), C40(H40), C41(H41),
 C42(H42), C43(H43), C44(H44), C46(H46), C47(H47), C48(H48), C49(H49), C50(H50)
;
_olex2_submission_special_instructions 'No special instructions were received'

loop_
_space_group_symop_operation_xyz
'x, y, z'
'-x+1/2, y+1/2, -z+1/2'
'-x, -y, -z'
'x-1/2, -y-1/2, z-1/2'

loop_
_atom_site_label
_atom_site_type_symbol
_atom_site_fract_x
_atom_site_fract_y
_atom_site_fract_z
_atom_site_U_iso_or_equiv
_atom_site_adp_type
_atom_site_occupancy
_atom_site_site_symmetry_order
_atom_site_calc_flag
_atom_site_refinement_flags_posn
_atom_site_refinement_flags_adp
_atom_site_refinement_flags_occupancy
_atom_site_disorder_assembly
_atom_site_disorder_group
Au1 Au 0.74900(2) 0.51836(2) 0.33574(2) 0.01979(6) Uani 1 1 d . . . . .
Cl1 Cl 0.78759(9) 0.63434(5) 0.36868(6) 0.0360(2) Uani 1 1 d . . . . .
Cl1P Cl 0.4902(12) 0.0777(8) 0.4190(9) 0.183(2) Uani 0.188(3) 1 d D U P A 2
Cl1S Cl 0.3822(4) 0.1373(2) 0.3874(3) 0.183(2) Uani 0.812(3) 1 d D U P A 1
Cl2P Cl 0.4287(11) -0.0457(8) 0.3229(9) 0.1530(18) Uani 0.188(3) 1 d D U P A 2
Cl2S Cl 0.4797(3) 0.0279(2) 0.3225(2) 0.1530(18) Uani 0.812(3) 1 d D U P A 1
Cl3P Cl 0.2831(10) 0.0538(8) 0.3466(12) 0.1425(15) Uani 0.188(3) 1 d D U P A 2
Cl3S Cl 0.2996(3) -0.00084(19) 0.3701(3) 0.1425(15) Uani 0.812(3) 1 d D U P A 1
P1 P 0.71585(7) 0.40524(5) 0.30103(5) 0.01621(18) Uani 1 1 d . . . . .
C1 C 0.5929(3) 0.37378(19) 0.3065(2) 0.0181(7) Uani 1 1 d . . . . .
C1P C 0.4035(13) 0.0410(13) 0.339(2) 0.093(3) Uani 0.188(3) 1 d D . P A 2
H1P H 0.4091 0.0676 0.2897 0.112 Uiso 0.188(3) 1 calc R . P A 2
C1S C 0.3683(6) 0.0607(5) 0.3325(6) 0.093(3) Uani 0.812(3) 1 d D . P A 1
H1S H 0.3272 0.0728 0.2767 0.112 Uiso 0.812(3) 1 calc R . P A 1
C2 C 0.5782(3) 0.29753(19) 0.3331(2) 0.0189(7) Uani 1 1 d . . . . .
H2 H 0.6406 0.2679 0.3412 0.023 Uiso 1 1 calc R . . . .
C3 C 0.5402(3) 0.30330(19) 0.4087(2) 0.0203(8) Uani 1 1 d . . . . .
C4 C 0.5788(3) 0.2684(2) 0.4810(2) 0.0298(9) Uani 1 1 d . . . . .
H4 H 0.6367 0.2388 0.4884 0.036 Uiso 1 1 calc R . . . .
C5 C 0.5312(4) 0.2774(3) 0.5429(3) 0.0387(11) Uani 1 1 d . . . . .
H5 H 0.5571 0.2538 0.5930 0.046 Uiso 1 1 calc R . . . .
C6 C 0.4469(4) 0.3200(3) 0.5327(3) 0.0378(11) Uani 1 1 d . . . . .
H6 H 0.4153 0.3255 0.5756 0.045 Uiso 1 1 calc R . . . .
C7 C 0.4084(3) 0.3550(2) 0.4598(2) 0.0268(8) Uani 1 1 d . . . . .
H7 H 0.3507 0.3847 0.4527 0.032 Uiso 1 1 calc R . . . .
C8 C 0.4546(3) 0.34624(19) 0.3977(2) 0.0204(8) Uani 1 1 d . . . . .
C9 C 0.4192(3) 0.37512(19) 0.3119(2) 0.0189(7) Uani 1 1 d . . . . .
H9 H 0.3576 0.4057 0.3035 0.023 Uiso 1 1 calc R . . . .
C10 C 0.4023(3) 0.31030(19) 0.2573(2) 0.0186(7) Uani 1 1 d . . . . .
C11 C 0.3132(3) 0.2910(2) 0.2026(2) 0.0264(9) Uani 1 1 d . . . . .
H11 H 0.2557 0.3212 0.1924 0.032 Uiso 1 1 calc R . . . .
C12 C 0.3092(3) 0.2264(2) 0.1627(2) 0.0308(9) Uani 1 1 d . . . . .
H12 H 0.2477 0.2115 0.1263 0.037 Uiso 1 1 calc R . . . .
C13 C 0.3938(3) 0.1835(2) 0.1755(2) 0.0325(10) Uani 1 1 d . . . . .
H13 H 0.3897 0.1393 0.1482 0.039 Uiso 1 1 calc R . . . .
C14 C 0.4847(3) 0.2044(2) 0.2279(2) 0.0246(8) Uani 1 1 d . . . . .
H14 H 0.5435 0.1758 0.2351 0.030 Uiso 1 1 calc R . . . .
C15 C 0.4880(3) 0.2673(2) 0.2693(2) 0.0201(7) Uani 1 1 d . . . . .
C16 C 0.5101(3) 0.41408(19) 0.2932(2) 0.0192(7) Uani 1 1 d . . . . .
C17 C 0.4921(3) 0.48520(19) 0.2568(2) 0.0208(8) Uani 1 1 d . . . . .
C18 C 0.5120(3) 0.4994(2) 0.1830(2) 0.0258(8) Uani 1 1 d . . . . .
H18 H 0.5432 0.4642 0.1580 0.031 Uiso 1 1 calc R . . . .
C19 C 0.4870(3) 0.5645(2) 0.1451(3) 0.0300(9) Uani 1 1 d . . . . .
H19 H 0.5014 0.5735 0.0947 0.036 Uiso 1 1 calc R . . . .
C20 C 0.4418(3) 0.6155(2) 0.1804(3) 0.0344(10) Uani 1 1 d . . . . .
H20 H 0.4234 0.6596 0.1539 0.041 Uiso 1 1 calc R . . . .
C21 C 0.4228(4) 0.6030(2) 0.2544(3) 0.0418(12) Uani 1 1 d . . . . .
H21 H 0.3928 0.6391 0.2792 0.050 Uiso 1 1 calc R . . . .
C22 C 0.4472(4) 0.5381(2) 0.2930(3) 0.0356(10) Uani 1 1 d . . . . .
H22 H 0.4334 0.5297 0.3438 0.043 Uiso 1 1 calc R . . . .
C23 C 0.8052(3) 0.34254(18) 0.3605(2) 0.0159(7) Uani 1 1 d . . . . .
C24 C 0.8321(3) 0.27407(19) 0.3218(2) 0.0182(7) Uani 1 1 d . . . . .
H24 H 0.7870 0.2653 0.2665 0.022 Uiso 1 1 calc R . . . .
C25 C 0.9423(3) 0.28390(18) 0.3218(2) 0.0181(7) Uani 1 1 d . . . . .
C26 C 0.9814(3) 0.2821(2) 0.2554(2) 0.0234(8) Uani 1 1 d . . . . .
H26 H 0.9385 0.2746 0.2027 0.028 Uiso 1 1 calc R . . . .
C27 C 1.0849(3) 0.2916(2) 0.2672(2) 0.0283(9) Uani 1 1 d . . . . .
H27 H 1.1130 0.2904 0.2220 0.034 Uiso 1 1 calc R . . . .
C28 C 1.1473(3) 0.3025(2) 0.3434(3) 0.0275(9) Uani 1 1 d . . . . .
H28 H 1.2180 0.3080 0.3503 0.033 Uiso 1 1 calc R . . . .
C29 C 1.1077(3) 0.30576(19) 0.4110(2) 0.0213(8) Uani 1 1 d . . . . .
H29 H 1.1505 0.3144 0.4635 0.026 Uiso 1 1 calc R . . . .
C30 C 1.0049(3) 0.29614(19) 0.3994(2) 0.0177(7) Uani 1 1 d . . . . .
C31 C 0.9461(3) 0.29795(18) 0.4639(2) 0.0175(7) Uani 1 1 d . . . . .
H31 H 0.9903 0.3076 0.5193 0.021 Uiso 1 1 calc R . . . .
C32 C 0.8910(3) 0.22758(19) 0.4583(2) 0.0190(7) Uani 1 1 d . . . . .
C33 C 0.8960(3) 0.1791(2) 0.5198(2) 0.0250(8) Uani 1 1 d . . . . .
H33 H 0.9367 0.1883 0.5729 0.030 Uiso 1 1 calc R . . . .
C34 C 0.8404(3) 0.1165(2) 0.5028(3) 0.0333(10) Uani 1 1 d . . . . .
H34 H 0.8432 0.0829 0.5446 0.040 Uiso 1 1 calc R . . . .
C35 C 0.7811(3) 0.1029(2) 0.4251(3) 0.0345(10) Uani 1 1 d . . . . .
H35 H 0.7437 0.0600 0.4139 0.041 Uiso 1 1 calc R . . . .
C36 C 0.7763(3) 0.1519(2) 0.3636(2) 0.0244(8) Uani 1 1 d . . . . .
H36 H 0.7362 0.1425 0.3104 0.029 Uiso 1 1 calc R . . . .
C37 C 0.8301(3) 0.21410(19) 0.3805(2) 0.0195(7) Uani 1 1 d . . . . .
C38 C 0.8629(3) 0.35392(19) 0.4358(2) 0.0175(7) Uani 1 1 d . . . . .
C39 C 0.8522(3) 0.41016(19) 0.4930(2) 0.0187(7) Uani 1 1 d . . . . .
C40 C 0.9372(3) 0.4444(2) 0.5409(2) 0.0236(8) Uani 1 1 d . . . . .
H40 H 1.0027 0.4324 0.5358 0.028 Uiso 1 1 calc R . . . .
C41 C 0.9262(4) 0.4958(2) 0.5959(3) 0.0329(10) Uani 1 1 d . . . . .
H41 H 0.9839 0.5204 0.6269 0.040 Uiso 1 1 calc R . . . .
C42 C 0.8315(4) 0.5115(2) 0.6058(3) 0.0368(11) Uani 1 1 d . . . . .
H42 H 0.8244 0.5462 0.6440 0.044 Uiso 1 1 calc R . . . .
C43 C 0.7474(4) 0.4766(2) 0.5600(3) 0.0315(10) Uani 1 1 d . . . . .
H43 H 0.6826 0.4868 0.5678 0.038 Uiso 1 1 calc R . . . .
C44 C 0.7566(3) 0.42726(19) 0.5030(2) 0.0220(8) Uani 1 1 d . . . . .
H44 H 0.6980 0.4048 0.4704 0.026 Uiso 1 1 calc R . . . .
C45 C 0.7257(3) 0.38699(19) 0.1991(2) 0.0199(7) Uani 1 1 d . . . . .
C46 C 0.8032(3) 0.4184(2) 0.1731(3) 0.0302(9) Uani 1 1 d . . . . .
H46 H 0.8488 0.4498 0.2079 0.036 Uiso 1 1 calc R . . . .
C47 C 0.8145(4) 0.4041(3) 0.0965(3) 0.0405(11) Uani 1 1 d . . . . .
H47 H 0.8680 0.4253 0.0788 0.049 Uiso 1 1 calc R . . . .
C48 C 0.7469(4) 0.3585(3) 0.0457(3) 0.0396(11) Uani 1 1 d . . . . .
H48 H 0.7543 0.3485 -0.0068 0.047 Uiso 1 1 calc R . . . .
C49 C 0.6700(4) 0.3280(3) 0.0708(3) 0.0378(11) Uani 1 1 d . . . . .
H49 H 0.6239 0.2971 0.0355 0.045 Uiso 1 1 calc R . . . .
C50 C 0.6587(3) 0.3419(2) 0.1476(2) 0.0281(9) Uani 1 1 d . . . . .
H50 H 0.6051 0.3204 0.1649 0.034 Uiso 1 1 calc R . . . .

loop_
_atom_site_aniso_label
_atom_site_aniso_U_11
_atom_site_aniso_U_22
_atom_site_aniso_U_33
_atom_site_aniso_U_23
_atom_site_aniso_U_13
_atom_site_aniso_U_12
Au1 0.02057(8) 0.01929(8) 0.01875(8) -0.00055(5) 0.00376(6) -0.00136(6)
Cl1 0.0508(7) 0.0237(5) 0.0309(5) -0.0054(4) 0.0058(5) -0.0081(5)
Cl1P 0.307(6) 0.136(3) 0.183(3) -0.087(3) 0.201(4) -0.125(3)
Cl1S 0.307(6) 0.136(3) 0.183(3) -0.087(3) 0.201(4) -0.125(3)
Cl2P 0.132(3) 0.209(4) 0.142(3) 0.081(3) 0.078(2) 0.097(3)
Cl2S 0.132(3) 0.209(4) 0.142(3) 0.081(3) 0.078(2) 0.097(3)
Cl3P 0.113(2) 0.095(2) 0.221(4) 0.018(3) 0.046(3) -0.028(2)
Cl3S 0.113(2) 0.095(2) 0.221(4) 0.018(3) 0.046(3) -0.028(2)
P1 0.0141(4) 0.0185(4) 0.0155(4) 0.0001(3) 0.0031(3) 0.0002(4)
C1 0.0162(17) 0.0211(17) 0.0165(18) 0.0012(14) 0.0034(14) 0.0004(15)
C1P 0.062(6) 0.121(9) 0.101(7) -0.010(6) 0.027(5) 0.008(6)
C1S 0.062(6) 0.121(9) 0.101(7) -0.010(6) 0.027(5) 0.008(6)
C2 0.0131(17) 0.0199(17) 0.0219(19) 0.0002(14) 0.0013(14) 0.0022(14)
C3 0.0197(18) 0.0209(17) 0.0183(18) -0.0007(14) 0.0015(15) -0.0038(15)
C4 0.029(2) 0.031(2) 0.024(2) 0.0053(17) -0.0011(17) -0.0030(18)
C5 0.039(3) 0.056(3) 0.017(2) 0.011(2) 0.0012(19) -0.001(2)
C6 0.042(3) 0.053(3) 0.020(2) -0.002(2) 0.0116(19) -0.008(2)
C7 0.027(2) 0.029(2) 0.025(2) -0.0046(17) 0.0083(17) -0.0029(17)
C8 0.0200(18) 0.0213(17) 0.0188(18) -0.0010(14) 0.0030(15) -0.0050(15)
C9 0.0137(17) 0.0229(18) 0.0211(18) 0.0045(15) 0.0062(14) 0.0029(15)
C10 0.0162(17) 0.0251(18) 0.0152(17) 0.0030(14) 0.0052(14) -0.0014(15)
C11 0.0156(18) 0.041(2) 0.023(2) 0.0042(17) 0.0066(15) -0.0024(17)
C12 0.024(2) 0.048(3) 0.019(2) -0.0032(18) 0.0022(16) -0.010(2)
C13 0.039(2) 0.035(2) 0.023(2) -0.0103(18) 0.0085(18) -0.009(2)
C14 0.024(2) 0.028(2) 0.023(2) -0.0028(16) 0.0080(16) 0.0001(17)
C15 0.0190(18) 0.0258(18) 0.0161(18) 0.0014(15) 0.0057(14) -0.0034(16)
C16 0.0180(18) 0.0220(17) 0.0173(18) 0.0007(14) 0.0039(14) -0.0016(15)
C17 0.0169(18) 0.0228(18) 0.0223(19) 0.0052(15) 0.0042(15) 0.0001(15)
C18 0.024(2) 0.030(2) 0.023(2) 0.0048(16) 0.0058(16) 0.0042(17)
C19 0.029(2) 0.036(2) 0.026(2) 0.0109(18) 0.0081(17) 0.0007(19)
C20 0.039(3) 0.023(2) 0.038(3) 0.0116(18) 0.005(2) -0.0029(19)
C21 0.057(3) 0.023(2) 0.049(3) 0.004(2) 0.021(2) 0.010(2)
C22 0.049(3) 0.029(2) 0.035(2) 0.0044(19) 0.022(2) 0.009(2)
C23 0.0123(16) 0.0169(16) 0.0193(18) 0.0003(13) 0.0055(14) 0.0024(13)
C24 0.0155(17) 0.0217(17) 0.0157(17) -0.0039(14) 0.0012(14) -0.0004(15)
C25 0.0175(17) 0.0171(16) 0.0192(18) -0.0013(14) 0.0039(14) 0.0000(14)
C26 0.026(2) 0.0278(19) 0.0179(18) -0.0057(15) 0.0075(16) -0.0036(16)
C27 0.030(2) 0.031(2) 0.028(2) -0.0076(17) 0.0173(18) -0.0052(18)
C28 0.0204(19) 0.029(2) 0.037(2) -0.0077(18) 0.0147(17) -0.0069(17)
C29 0.0188(18) 0.0214(18) 0.0227(19) -0.0053(15) 0.0037(15) -0.0011(15)
C30 0.0162(17) 0.0188(16) 0.0183(18) 0.0001(14) 0.0048(14) 0.0013(14)
C31 0.0167(17) 0.0203(17) 0.0152(17) -0.0009(14) 0.0036(14) 0.0010(15)
C32 0.0148(17) 0.0204(17) 0.0231(19) -0.0008(14) 0.0075(14) 0.0025(15)
C33 0.024(2) 0.028(2) 0.024(2) 0.0030(16) 0.0086(16) 0.0055(17)
C34 0.035(2) 0.030(2) 0.037(2) 0.0109(18) 0.012(2) -0.0001(19)
C35 0.033(2) 0.027(2) 0.046(3) 0.0010(19) 0.013(2) -0.0038(19)
C36 0.0189(18) 0.0266(19) 0.027(2) -0.0039(16) 0.0046(16) 0.0010(16)
C37 0.0130(17) 0.0227(18) 0.0229(19) 0.0003(15) 0.0047(14) 0.0033(15)
C38 0.0135(16) 0.0209(17) 0.0188(18) 0.0010(14) 0.0053(14) 0.0009(14)
C39 0.0216(18) 0.0191(17) 0.0158(17) 0.0019(14) 0.0059(14) 0.0008(15)
C40 0.0247(19) 0.0260(19) 0.0215(19) 0.0007(16) 0.0087(16) -0.0046(17)
C41 0.045(3) 0.026(2) 0.029(2) -0.0086(17) 0.013(2) -0.0105(19)
C42 0.057(3) 0.024(2) 0.034(2) -0.0104(18) 0.021(2) -0.002(2)
C43 0.038(2) 0.025(2) 0.039(2) 0.0023(18) 0.023(2) 0.0100(19)
C44 0.0231(19) 0.0207(17) 0.0239(19) 0.0006(15) 0.0090(16) 0.0013(16)
C45 0.0202(18) 0.0212(17) 0.0180(18) 0.0045(14) 0.0045(15) 0.0049(15)
C46 0.035(2) 0.031(2) 0.027(2) -0.0015(17) 0.0120(18) -0.0097(19)
C47 0.046(3) 0.050(3) 0.033(2) -0.002(2) 0.022(2) -0.012(2)
C48 0.051(3) 0.051(3) 0.020(2) -0.005(2) 0.015(2) -0.004(2)
C49 0.039(3) 0.049(3) 0.026(2) -0.014(2) 0.010(2) -0.010(2)
C50 0.024(2) 0.039(2) 0.021(2) -0.0042(17) 0.0059(16) -0.0075(18)

loop_
_atom_type_symbol
_atom_type_description
_atom_type_scat_dispersion_real
_atom_type_scat_dispersion_imag
_atom_type_scat_source
C C 0.0033 0.0016 'International Tables Vol C Tables 4.2.6.8 and 6.1.1.4'
H H 0.0000 0.0000 'International Tables Vol C Tables 4.2.6.8 and 6.1.1.4'
P P 0.1023 0.0942 'International Tables Vol C Tables 4.2.6.8 and 6.1.1.4'
Cl Cl 0.1484 0.1585 'International Tables Vol C Tables 4.2.6.8 and 6.1.1.4'
Au Au -2.0133 8.8022 'International Tables Vol C Tables 4.2.6.8 and 6.1.1.4'

loop_
_geom_angle_atom_site_label_1
_geom_angle_atom_site_label_2
_geom_angle_atom_site_label_3
_geom_angle
P1 Au1 Cl1 177.83(4)
C1 P1 Au1 115.32(12)
C1 P1 C23 104.93(16)
C1 P1 C45 106.83(17)
C23 P1 Au1 114.47(12)
C23 P1 C45 102.01(16)
C45 P1 Au1 112.10(12)
C2 C1 P1 121.2(3)
C16 C1 P1 124.3(3)
C16 C1 C2 114.4(3)
Cl1P C1P Cl2P 112.9(14)
Cl1P C1P H1P 106.4
Cl2P C1P H1P 106.4
Cl3P C1P Cl1P 111.3(14)
Cl3P C1P Cl2P 112.8(14)
Cl3P C1P H1P 106.4
Cl1S C1S Cl3S 111.0(5)
Cl1S C1S H1S 106.6
Cl2S C1S Cl1S 113.0(5)
Cl2S C1S Cl3S 112.6(6)
Cl2S C1S H1S 106.6
Cl3S C1S H1S 106.6
C1 C2 H2 113.0
C3 C2 C1 106.6(3)
C3 C2 H2 113.0
C3 C2 C15 104.1(3)
C15 C2 C1 106.3(3)
C15 C2 H2 113.0
C4 C3 C2 126.4(4)
C4 C3 C8 120.7(4)
C8 C3 C2 112.8(3)
C3 C4 H4 120.7
C3 C4 C5 118.5(4)
C5 C4 H4 120.7
C4 C5 H5 119.4
C6 C5 C4 121.2(4)
C6 C5 H5 119.4
C5 C6 H6 120.0
C5 C6 C7 120.0(4)
C7 C6 H6 120.0
C6 C7 H7 120.3
C8 C7 C6 119.4(4)
C8 C7 H7 120.3
C3 C8 C9 112.6(3)
C7 C8 C3 120.1(3)
C7 C8 C9 127.2(3)
C8 C9 H9 112.9
C8 C9 C16 107.3(3)
C10 C9 C8 105.3(3)
C10 C9 H9 112.9
C10 C9 C16 104.9(3)
C16 C9 H9 112.9
C11 C10 C9 126.6(3)
C11 C10 C15 120.4(4)
C15 C10 C9 112.9(3)
C10 C11 H11 120.7
C10 C11 C12 118.7(4)
C12 C11 H11 120.7
C11 C12 H12 119.7
C13 C12 C11 120.7(4)
C13 C12 H12 119.7
C12 C13 H13 119.7
C12 C13 C14 120.7(4)
C14 C13 H13 119.7
C13 C14 H14 120.6
C15 C14 C13 118.7(4)
C15 C14 H14 120.6
C10 C15 C2 112.3(3)
C14 C15 C2 126.9(3)
C14 C15 C10 120.8(3)
C1 C16 C9 112.8(3)
C1 C16 C17 129.3(3)
C17 C16 C9 117.7(3)
C18 C17 C16 120.7(4)
C18 C17 C22 118.7(4)
C22 C17 C16 120.5(4)
C17 C18 H18 119.6
C17 C18 C19 120.9(4)
C19 C18 H18 119.6
C18 C19 H19 119.9
C20 C19 C18 120.1(4)
C20 C19 H19 119.9
C19 C20 H20 120.0
C19 C20 C21 120.0(4)
C21 C20 H20 120.0
C20 C21 H21 119.7
C20 C21 C22 120.6(4)
C22 C21 H21 119.7
C17 C22 H22 120.1
C21 C22 C17 119.7(4)
C21 C22 H22 120.1
C24 C23 P1 120.5(2)
C38 C23 P1 125.3(3)
C38 C23 C24 113.6(3)
C23 C24 H24 112.9
C25 C24 C23 104.2(3)
C25 C24 H24 112.9
C37 C24 C23 107.0(3)
C37 C24 H24 112.9
C37 C24 C25 106.3(3)
C26 C25 C24 126.6(3)
C26 C25 C30 120.9(3)
C30 C25 C24 112.5(3)
C25 C26 H26 120.7
C25 C26 C27 118.5(4)
C27 C26 H26 120.7
C26 C27 H27 119.5
C28 C27 C26 121.0(4)
C28 C27 H27 119.5
C27 C28 H28 119.6
C27 C28 C29 120.7(4)
C29 C28 H28 119.6
C28 C29 H29 120.8
C30 C29 C28 118.3(3)
C30 C29 H29 120.8
C25 C30 C31 112.4(3)
C29 C30 C25 120.5(3)
C29 C30 C31 127.1(3)
C30 C31 H31 112.8
C30 C31 C38 106.1(3)
C32 C31 C30 106.4(3)
C32 C31 H31 112.8
C32 C31 C38 105.4(3)
C38 C31 H31 112.8
C33 C32 C31 127.3(3)
C33 C32 C37 120.2(3)
C37 C32 C31 112.5(3)
C32 C33 H33 120.5
C32 C33 C34 119.0(4)
C34 C33 H33 120.5
C33 C34 H34 119.8
C35 C34 C33 120.5(4)
C35 C34 H34 119.8
C34 C35 H35 119.9
C36 C35 C34 120.1(4)
C36 C35 H35 119.9
C35 C36 H36 120.2
C37 C36 C35 119.5(4)
C37 C36 H36 120.2
C32 C37 C24 112.7(3)
C36 C37 C24 126.8(3)
C36 C37 C32 120.6(4)
C23 C38 C31 113.2(3)
C23 C38 C39 128.0(3)
C39 C38 C31 118.7(3)
C40 C39 C38 120.6(3)
C40 C39 C44 119.0(3)
C44 C39 C38 120.3(3)
C39 C40 H40 120.0
C41 C40 C39 120.0(4)
C41 C40 H40 120.0
C40 C41 H41 119.9
C42 C41 C40 120.2(4)
C42 C41 H41 119.9
C41 C42 H42 120.0
C43 C42 C41 120.0(4)
C43 C42 H42 120.0
C42 C43 H43 119.7
C44 C43 C42 120.5(4)
C44 C43 H43 119.7
C39 C44 H44 119.9
C43 C44 C39 120.2(4)
C43 C44 H44 119.9
C46 C45 P1 118.8(3)
C50 C45 P1 121.7(3)
C50 C45 C46 119.6(4)
C45 C46 H46 119.9
C47 C46 C45 120.3(4)
C47 C46 H46 119.9
C46 C47 H47 120.3
C46 C47 C48 119.4(4)
C48 C47 H47 120.3
C47 C48 H48 119.8
C49 C48 C47 120.5(4)
C49 C48 H48 119.8
C48 C49 H49 119.9
C48 C49 C50 120.3(4)
C50 C49 H49 119.9
C45 C50 C49 120.0(4)
C45 C50 H50 120.0
C49 C50 H50 120.0

loop_
_geom_bond_atom_site_label_1
_geom_bond_atom_site_label_2
_geom_bond_distance
Au1 Cl1 2.2871(10)
Au1 P1 2.2305(9)
Cl1P C1P 1.709(16)
Cl1S C1S 1.707(9)
Cl2P C1P 1.710(16)
Cl2S C1S 1.695(8)
Cl3P C1P 1.705(16)
Cl3S C1S 1.720(9)
P1 C1 1.810(4)
P1 C23 1.812(3)
P1 C45 1.817(4)
C1 C2 1.538(5)
C1 C16 1.334(5)
C1P H1P 1.0000
C1S H1S 1.0000
C2 H2 1.0000
C2 C3 1.518(5)
C2 C15 1.530(5)
C3 C4 1.379(5)
C3 C8 1.396(5)
C4 H4 0.9500
C4 C5 1.391(6)
C5 H5 0.9500
C5 C6 1.379(7)
C6 H6 0.9500
C6 C7 1.388(6)
C7 H7 0.9500
C7 C8 1.382(5)
C8 C9 1.523(5)
C9 H9 1.0000
C9 C10 1.519(5)
C9 C16 1.549(5)
C10 C11 1.379(5)
C10 C15 1.397(5)
C11 H11 0.9500
C11 C12 1.391(6)
C12 H12 0.9500
C12 C13 1.383(6)
C13 H13 0.9500
C13 C14 1.387(6)
C14 H14 0.9500
C14 C15 1.378(5)
C16 C17 1.473(5)
C17 C18 1.386(5)
C17 C22 1.398(6)
C18 H18 0.9500
C18 C19 1.388(6)
C19 H19 0.9500
C19 C20 1.368(6)
C20 H20 0.9500
C20 C21 1.377(7)
C21 H21 0.9500
C21 C22 1.391(6)
C22 H22 0.9500
C23 C24 1.540(5)
C23 C38 1.342(5)
C24 H24 1.0000
C24 C25 1.519(5)
C24 C37 1.518(5)
C25 C26 1.377(5)
C25 C30 1.400(5)
C26 H26 0.9500
C26 C27 1.389(6)
C27 H27 0.9500
C27 C28 1.376(6)
C28 H28 0.9500
C28 C29 1.400(5)
C29 H29 0.9500
C29 C30 1.381(5)
C30 C31 1.525(5)
C31 H31 1.0000
C31 C32 1.518(5)
C31 C38 1.535(5)
C32 C33 1.384(5)
C32 C37 1.398(5)
C33 H33 0.9500
C33 C34 1.393(6)
C34 H34 0.9500
C34 C35 1.391(6)
C35 H35 0.9500
C35 C36 1.388(6)
C36 H36 0.9500
C36 C37 1.376(5)
C38 C39 1.477(5)
C39 C40 1.395(5)
C39 C44 1.400(5)
C40 H40 0.9500
C40 C41 1.389(6)
C41 H41 0.9500
C41 C42 1.381(7)
C42 H42 0.9500
C42 C43 1.379(7)
C43 H43 0.9500
C43 C44 1.378(5)
C44 H44 0.9500
C45 C46 1.386(6)
C45 C50 1.386(5)
C46 H46 0.9500
C46 C47 1.385(6)
C47 H47 0.9500
C47 C48 1.392(7)
C48 H48 0.9500
C48 C49 1.363(7)
C49 H49 0.9500
C49 C50 1.387(6)
C50 H50 0.9500

loop_
_geom_torsion_atom_site_label_1
_geom_torsion_atom_site_label_2
_geom_torsion_atom_site_label_3
_geom_torsion_atom_site_label_4
_geom_torsion
Au1 P1 C1 C2 -144.3(2)
Au1 P1 C1 C16 31.5(4)
Au1 P1 C23 C24 -146.3(2)
Au1 P1 C23 C38 24.4(4)
Au1 P1 C45 C46 39.8(3)
Au1 P1 C45 C50 -141.2(3)
P1 C1 C2 C3 119.3(3)
P1 C1 C2 C15 -130.0(3)
P1 C1 C16 C9 -173.3(3)
P1 C1 C16 C17 13.4(6)
P1 C23 C24 C25 112.6(3)
P1 C23 C24 C37 -135.1(3)
P1 C23 C38 C31 -168.2(2)
P1 C23 C38 C39 14.8(6)
P1 C45 C46 C47 178.3(4)
P1 C45 C50 C49 -178.6(3)
C1 P1 C23 C24 86.3(3)
C1 P1 C23 C38 -103.0(3)
C1 P1 C45 C46 167.0(3)
C1 P1 C45 C50 -14.0(4)
C1 C2 C3 C4 -129.8(4)
C1 C2 C3 C8 53.7(4)
C1 C2 C15 C10 -53.9(4)
C1 C2 C15 C14 128.3(4)
C1 C16 C17 C18 51.1(6)
C1 C16 C17 C22 -133.8(5)
C2 C1 C16 C9 2.8(4)
C2 C1 C16 C17 -170.6(4)
C2 C3 C4 C5 -176.9(4)
C2 C3 C8 C7 177.7(3)
C2 C3 C8 C9 1.4(4)
C3 C2 C15 C10 58.4(4)
C3 C2 C15 C14 -119.4(4)
C3 C4 C5 C6 0.2(7)
C3 C8 C9 C10 56.1(4)
C3 C8 C9 C16 -55.3(4)
C4 C3 C8 C7 0.9(6)
C4 C3 C8 C9 -175.3(3)
C4 C5 C6 C7 -0.2(7)
C5 C6 C7 C8 0.5(7)
C6 C7 C8 C3 -0.9(6)
C6 C7 C8 C9 174.8(4)
C7 C8 C9 C10 -119.9(4)
C7 C8 C9 C16 128.8(4)
C8 C3 C4 C5 -0.6(6)
C8 C9 C10 C11 121.7(4)
C8 C9 C10 C15 -56.0(4)
C8 C9 C16 C1 53.2(4)
C8 C9 C16 C17 -132.6(3)
C9 C10 C11 C12 -174.4(4)
C9 C10 C15 C2 -1.4(4)
C9 C10 C15 C14 176.6(3)
C9 C16 C17 C18 -121.9(4)
C9 C16 C17 C22 53.2(5)
C10 C9 C16 C1 -58.4(4)
C10 C9 C16 C17 115.8(3)
C10 C11 C12 C13 -2.2(6)
C11 C10 C15 C2 -179.2(3)
C11 C10 C15 C14 -1.2(5)
C11 C12 C13 C14 -0.6(6)
C12 C13 C14 C15 2.4(6)
C13 C14 C15 C2 176.1(4)
C13 C14 C15 C10 -1.6(6)
C15 C2 C3 C4 118.1(4)
C15 C2 C3 C8 -58.5(4)
C15 C10 C11 C12 3.1(6)
C16 C1 C2 C3 -56.9(4)
C16 C1 C2 C15 53.8(4)
C16 C9 C10 C11 -125.3(4)
C16 C9 C10 C15 57.1(4)
C16 C17 C18 C19 174.4(4)
C16 C17 C22 C21 -174.6(4)
C17 C18 C19 C20 -0.2(6)
C18 C17 C22 C21 0.6(7)
C18 C19 C20 C21 1.3(7)
C19 C20 C21 C22 -1.5(7)
C20 C21 C22 C17 0.5(8)
C22 C17 C18 C19 -0.7(6)
C23 P1 C1 C2 -17.4(3)
C23 P1 C1 C16 158.4(3)
C23 P1 C45 C46 -83.1(3)
C23 P1 C45 C50 95.9(3)
C23 C24 C25 C26 -122.4(4)
C23 C24 C25 C30 57.2(4)
C23 C24 C37 C32 -53.5(4)
C23 C24 C37 C36 126.6(4)
C23 C38 C39 C40 -139.7(4)
C23 C38 C39 C44 43.7(5)
C24 C23 C38 C31 3.1(4)
C24 C23 C38 C39 -173.9(3)
C24 C25 C26 C27 -179.3(4)
C24 C25 C30 C29 179.5(3)
C24 C25 C30 C31 -1.2(4)
C25 C24 C37 C32 57.5(4)
C25 C24 C37 C36 -122.5(4)
C25 C26 C27 C28 -0.1(6)
C25 C30 C31 C32 57.0(4)
C25 C30 C31 C38 -54.9(4)
C26 C25 C30 C29 -0.9(5)
C26 C25 C30 C31 178.5(3)
C26 C27 C28 C29 -1.2(6)
C27 C28 C29 C30 1.4(6)
C28 C29 C30 C25 -0.4(5)
C28 C29 C30 C31 -179.6(3)
C29 C30 C31 C32 -123.8(4)
C29 C30 C31 C38 124.3(4)
C30 C25 C26 C27 1.1(6)
C30 C31 C32 C33 124.6(4)
C30 C31 C32 C37 -55.3(4)
C30 C31 C38 C23 54.2(4)
C30 C31 C38 C39 -128.5(3)
C31 C32 C33 C34 -179.2(4)
C31 C32 C37 C24 -1.6(4)
C31 C32 C37 C36 178.4(3)
C31 C38 C39 C40 43.4(5)
C31 C38 C39 C44 -133.2(4)
C32 C31 C38 C23 -58.4(4)
C32 C31 C38 C39 118.9(3)
C32 C33 C34 C35 0.2(6)
C33 C32 C37 C24 178.5(3)
C33 C32 C37 C36 -1.5(5)
C33 C34 C35 C36 -0.3(7)
C34 C35 C36 C37 -0.5(6)
C35 C36 C37 C24 -178.6(4)
C35 C36 C37 C32 1.4(6)
C37 C24 C25 C26 124.7(4)
C37 C24 C25 C30 -55.7(4)
C37 C32 C33 C34 0.7(6)
C38 C23 C24 C25 -59.2(4)
C38 C23 C24 C37 53.1(4)
C38 C31 C32 C33 -123.0(4)
C38 C31 C32 C37 57.1(4)
C38 C39 C40 C41 -178.3(4)
C38 C39 C44 C43 176.0(3)
C39 C40 C41 C42 2.5(6)
C40 C39 C44 C43 -0.7(5)
C40 C41 C42 C43 -0.9(7)
C41 C42 C43 C44 -1.4(7)
C42 C43 C44 C39 2.2(6)
C44 C39 C40 C41 -1.6(6)
C45 P1 C1 C2 90.4(3)
C45 P1 C1 C16 -93.8(3)
C45 P1 C23 C24 -25.0(3)
C45 P1 C23 C38 145.7(3)
C45 C46 C47 C48 0.5(7)
C46 C45 C50 C49 0.4(6)
C46 C47 C48 C49 0.1(8)
C47 C48 C49 C50 -0.4(8)
C48 C49 C50 C45 0.1(7)
C50 C45 C46 C47 -0.7(6)
